data_7720179
loop_
_publ_author_name
'Polo, Alvaro'
'Garc&#xed;a-Ordu&#xf1;a, Pilar'
'Echeverr&#xed;a, Jorge'
'Sanz Miguel, Pablo J.'

_publ_section_title
;
 Unveiling n &#x2192; &#x3c0;* interactions: convergence of quantum
 crystallography and computational insights.
;
_journal_issue 7
_journal_name_full 'Dalton transactions (Cambridge, England : 2003)'
_journal_page_first 2825
_journal_page_last 2832
_journal_paper_doi 10.1039/d5dt02386f
_journal_volume 55
_journal_year 2026
_chemical_formula_moiety 'C7 H13 N4 O, Cl'
_chemical_formula_sum 'C7 H13 Cl N4 O'
_chemical_formula_weight 204.66
_space_group_crystal_system triclinic
_space_group_IT_number 2
_space_group_name_Hall '-P 1'
_space_group_name_H-M_alt 'P -1'
_atom_sites_solution_hydrogens difmap
_audit_creation_method SHELXL-2014/7
_audit_update_record
;
2025-07-24 deposited with the CCDC.	2025-12-19 downloaded from the CCDC.
;
_cell_angle_alpha 68.6656(14)
_cell_angle_beta 77.5428(14)
_cell_angle_gamma 87.0433(15)
_cell_formula_units_Z 2
_cell_length_a 6.5053(3)
_cell_length_b 7.8928(4)
_cell_length_c 9.8692(5)
_cell_measurement_reflns_used 9820
_cell_measurement_temperature 100(2)
_cell_measurement_theta_max 28.29
_cell_measurement_theta_min 2.88
_cell_volume 460.70(4)
_computing_cell_refinement 'SAINT V8.40B (Bruker AXS, 2016) in APEX3'
_computing_data_collection 'SAINT V8.40B (Bruker AXS, 2016) in APEX3'
_computing_data_reduction 'SAINT V8.40B (Bruker AXS, 2016) in APEX3'
_computing_molecular_graphics 'ORTEP-3 (Farrugia, 2012)'
_computing_publication_material 'XCIF program, PLATON(Spek, 1998)'
_computing_structure_refinement 'SHELXL-2018/3 (Sheldrick, 2018)'
_computing_structure_solution 'SHELXS-2013 (Sheldrick, 2013)'
_diffrn_ambient_temperature 100(2)
_diffrn_measured_fraction_theta_full 0.992
_diffrn_measured_fraction_theta_max 0.994
_diffrn_measurement_device_type 'Bruker D8 VENTURE'
_diffrn_measurement_method '\f and \w scans'
_diffrn_radiation_type MoK\a
_diffrn_radiation_wavelength 0.71073
_diffrn_reflns_av_R_equivalents 0.0231
_diffrn_reflns_av_unetI/netI 0.0263
_diffrn_reflns_Laue_measured_fraction_full 0.992
_diffrn_reflns_Laue_measured_fraction_max 0.994
_diffrn_reflns_limit_h_max 8
_diffrn_reflns_limit_h_min -8
_diffrn_reflns_limit_k_max 10
_diffrn_reflns_limit_k_min -10
_diffrn_reflns_limit_l_max 13
_diffrn_reflns_limit_l_min -13
_diffrn_reflns_number 19802
_diffrn_reflns_point_group_measured_fraction_full 0.992
_diffrn_reflns_point_group_measured_fraction_max 0.994
_diffrn_reflns_theta_full 25.000
_diffrn_reflns_theta_max 28.295
_diffrn_reflns_theta_min 2.267
_diffrn_source 'Mo microsource'
_exptl_absorpt_coefficient_mu 0.381
_exptl_absorpt_correction_T_max 0.981
_exptl_absorpt_correction_T_min 0.946
_exptl_absorpt_correction_type multi-scan
_exptl_absorpt_process_details sadabs
_exptl_crystal_colour colorless
_exptl_crystal_density_diffrn 1.475
_exptl_crystal_description prism
_exptl_crystal_F_000 216
_exptl_crystal_size_max 0.110
_exptl_crystal_size_mid 0.100
_exptl_crystal_size_min 0.050
_refine_diff_density_max 0.391
_refine_diff_density_min -0.251
_refine_diff_density_rms 0.049
_refine_ls_extinction_method none
_refine_ls_goodness_of_fit_ref 1.086
_refine_ls_hydrogen_treatment refall
_refine_ls_matrix_type full
_refine_ls_number_parameters 170
_refine_ls_number_reflns 2285
_refine_ls_number_restraints 0
_refine_ls_restrained_S_all 1.086
_refine_ls_R_factor_all 0.0276
_refine_ls_R_factor_gt 0.0274
_refine_ls_shift/su_max 0.000
_refine_ls_shift/su_mean 0.000
_refine_ls_structure_factor_coef Fsqd
_refine_ls_weighting_details 'w=1/[\s^2^(Fo^2^)+(0.0226P)^2^+0.2303P] where P=(Fo^2^+2Fc^2^)/3'
_refine_ls_weighting_scheme calc
_refine_ls_wR_factor_gt 0.0691
_refine_ls_wR_factor_ref 0.0693
_reflns_Friedel_coverage 0.000
_reflns_number_gt 2261
_reflns_number_total 2285
_reflns_threshold_expression 'I > 2\s(I)'
_cod_data_source_file d5dt02386f2.cif
_cod_data_source_block 1_CCDC1
_cod_database_code 7720179
_shelx_shelxl_version_number 2014/7
_shelx_space_group_comment
;
The symmetry employed for this shelxl refinement is uniquely defined
by the following loop, which should always be used as a source of
symmetry information in preference to the above space-group names.
They are only intended as comments.
;
_shelx_estimated_absorpt_t_min 0.959
_shelx_estimated_absorpt_t_max 0.981

loop_
_space_group_symop_operation_xyz
'x, y, z'
'-x, -y, -z'

loop_
_atom_site_label
_atom_site_type_symbol
_atom_site_fract_x
_atom_site_fract_y
_atom_site_fract_z
_atom_site_U_iso_or_equiv
_atom_site_adp_type
_atom_site_occupancy
_atom_site_site_symmetry_order
_atom_site_calc_flag
_atom_site_refinement_flags_posn
_atom_site_refinement_flags_adp
_atom_site_refinement_flags_occupancy
_atom_site_disorder_assembly
_atom_site_disorder_group
N1 N 0.40283(14) 0.11335(12) 0.67785(10) 0.01618(18) Uani 1 1 d . . . . .
H1 H 0.529(3) 0.073(2) 0.6697(18) 0.026(4) Uiso 1 1 d . . . . .
C1 C 0.25320(17) 0.02674(15) 0.81761(12) 0.0180(2) Uani 1 1 d . . . . .
H11 H 0.234(3) 0.102(2) 0.8774(19) 0.027(4) Uiso 1 1 d . . . . .
H12 H 0.313(3) -0.082(2) 0.8671(18) 0.025(4) Uiso 1 1 d . . . . .
H13 H 0.121(3) 0.004(2) 0.7973(17) 0.023(4) Uiso 1 1 d . . . . .
N3 N 0.27032(14) 0.57538(12) 0.29468(10) 0.01623(18) Uani 1 1 d . . . . .
H3 H 0.165(3) 0.534(2) 0.3691(19) 0.022(4) Uiso 1 1 d . . . . .
C3 C 0.24070(17) 0.70448(15) 0.15272(12) 0.0174(2) Uani 1 1 d . . . . .
H31 H 0.334(3) 0.803(2) 0.1181(19) 0.026(4) Uiso 1 1 d . . . . .
H32 H 0.098(3) 0.745(2) 0.1678(19) 0.028(4) Uiso 1 1 d . . . . .
H33 H 0.257(2) 0.650(2) 0.0825(18) 0.024(4) Uiso 1 1 d . . . . .
C4 C 0.44628(15) 0.48042(13) 0.30604(11) 0.01360(19) Uani 1 1 d . . . . .
C5 C 0.49661(15) 0.33839(13) 0.42677(11) 0.01262(19) Uani 1 1 d . . . . .
C6 C 0.35025(16) 0.25896(13) 0.56907(11) 0.01367(19) Uani 1 1 d . . . . .
O6 O 0.17312(12) 0.32644(10) 0.58518(8) 0.01661(16) Uani 1 1 d . . . . .
N7 N 0.70308(13) 0.29389(11) 0.37659(9) 0.01326(17) Uani 1 1 d . . . . .
C7 C 0.83371(16) 0.15711(14) 0.46019(12) 0.0165(2) Uani 1 1 d . . . . .
H71 H 0.964(3) 0.162(2) 0.3955(19) 0.027(4) Uiso 1 1 d . . . . .
H72 H 0.766(2) 0.038(2) 0.4949(18) 0.023(4) Uiso 1 1 d . . . . .
H73 H 0.852(2) 0.184(2) 0.5426(17) 0.020(3) Uiso 1 1 d . . . . .
C8 C 0.77187(16) 0.40135(14) 0.23680(11) 0.0152(2) Uani 1 1 d . . . . .
H8 H 0.900(3) 0.397(2) 0.1825(18) 0.023(4) Uiso 1 1 d . . . . .
N9 N 0.61990(14) 0.51560(12) 0.19096(10) 0.01503(18) Uani 1 1 d . . . . .
H9 H 0.635(3) 0.599(3) 0.095(2) 0.041(5) Uiso 1 1 d . . . . .
Cl1 Cl 0.26626(4) 0.22154(3) 0.13714(3) 0.01742(9) Uani 1 1 d . . . . .

loop_
_atom_site_aniso_label
_atom_site_aniso_U_11
_atom_site_aniso_U_22
_atom_site_aniso_U_33
_atom_site_aniso_U_23
_atom_site_aniso_U_13
_atom_site_aniso_U_12
N1 0.0147(4) 0.0170(4) 0.0136(4) -0.0024(3) -0.0018(3) 0.0006(3)
C1 0.0182(5) 0.0175(5) 0.0130(4) -0.0010(4) -0.0005(4) -0.0004(4)
N3 0.0144(4) 0.0177(4) 0.0123(4) -0.0021(3) -0.0003(3) 0.0028(3)
C3 0.0168(5) 0.0170(5) 0.0144(5) -0.0018(4) -0.0029(4) 0.0037(4)
C4 0.0138(4) 0.0141(4) 0.0129(4) -0.0056(3) -0.0014(3) -0.0007(3)
C5 0.0110(4) 0.0142(4) 0.0127(4) -0.0054(3) -0.0019(3) 0.0007(3)
C6 0.0143(4) 0.0145(4) 0.0128(4) -0.0053(3) -0.0030(3) -0.0017(3)
O6 0.0137(3) 0.0187(4) 0.0144(3) -0.0034(3) -0.0016(3) 0.0011(3)
N7 0.0119(4) 0.0143(4) 0.0133(4) -0.0052(3) -0.0020(3) 0.0013(3)
C7 0.0149(5) 0.0177(5) 0.0165(5) -0.0053(4) -0.0045(4) 0.0039(4)
C8 0.0145(5) 0.0157(4) 0.0150(4) -0.0060(4) -0.0013(4) 0.0007(4)
N9 0.0146(4) 0.0158(4) 0.0128(4) -0.0042(3) -0.0007(3) 0.0006(3)
Cl1 0.01579(13) 0.01892(13) 0.01469(13) -0.00496(9) 0.00082(8) -0.00010(9)

loop_
_atom_type_symbol
_atom_type_description
_atom_type_scat_dispersion_real
_atom_type_scat_dispersion_imag
_atom_type_scat_source
C C 0.0033 0.0016 'International Tables Vol C Tables 4.2.6.8 and 6.1.1.4'
H H 0.0000 0.0000 'International Tables Vol C Tables 4.2.6.8 and 6.1.1.4'
N N 0.0061 0.0033 'International Tables Vol C Tables 4.2.6.8 and 6.1.1.4'
O O 0.0106 0.0060 'International Tables Vol C Tables 4.2.6.8 and 6.1.1.4'
Cl Cl 0.1484 0.1585 'International Tables Vol C Tables 4.2.6.8 and 6.1.1.4'

loop_
_geom_angle_atom_site_label_1
_geom_angle_atom_site_label_2
_geom_angle_atom_site_label_3
_geom_angle
_geom_angle_site_symmetry_1
_geom_angle_site_symmetry_3
_geom_angle_publ_flag
C6 N1 C1 121.09(9) . . ?
C6 N1 H1 121.1(11) . . ?
C1 N1 H1 117.6(11) . . ?
N1 C1 H11 110.5(10) . . ?
N1 C1 H12 106.0(10) . . ?
H11 C1 H12 109.2(14) . . ?
N1 C1 H13 109.5(9) . . ?
H11 C1 H13 110.7(14) . . ?
H12 C1 H13 111.0(14) . . ?
C4 N3 C3 121.11(9) . . ?
C4 N3 H3 115.4(11) . . ?
C3 N3 H3 121.2(11) . . ?
N3 C3 H31 111.3(10) . . ?
N3 C3 H32 107.2(10) . . ?
H31 C3 H32 109.5(14) . . ?
N3 C3 H33 111.0(10) . . ?
H31 C3 H33 109.6(14) . . ?
H32 C3 H33 108.1(14) . . ?
N3 C4 N9 122.84(9) . . ?
N3 C4 C5 130.11(9) . . ?
N9 C4 C5 107.04(8) . . ?
C4 C5 N7 105.44(8) . . ?
C4 C5 C6 123.50(9) . . ?
N7 C5 C6 131.03(9) . . ?
O6 C6 N1 121.28(9) . . ?
O6 C6 C5 118.00(9) . . ?
N1 C6 C5 120.69(9) . . ?
C8 N7 C5 109.34(8) . . ?
C8 N7 C7 122.60(9) . . ?
C5 N7 C7 128.02(8) . . ?
N7 C7 H71 107.2(10) . . ?
N7 C7 H72 109.7(9) . . ?
H71 C7 H72 110.8(14) . . ?
N7 C7 H73 109.6(9) . . ?
H71 C7 H73 110.2(13) . . ?
H72 C7 H73 109.2(13) . . ?
N7 C8 N9 109.19(9) . . ?
N7 C8 H8 124.6(10) . . ?
N9 C8 H8 126.2(10) . . ?
C8 N9 C4 108.99(9) . . ?
C8 N9 H9 122.6(12) . . ?
C4 N9 H9 128.4(12) . . ?

loop_
_geom_bond_atom_site_label_1
_geom_bond_atom_site_label_2
_geom_bond_distance
_geom_bond_site_symmetry_2
_geom_bond_publ_flag
N1 C6 1.3456(13) . ?
N1 C1 1.4563(13) . ?
N1 H1 0.861(17) . ?
C1 H11 0.966(17) . ?
C1 H12 0.932(17) . ?
C1 H13 0.965(16) . ?
N3 C4 1.3380(13) . ?
N3 C3 1.4477(13) . ?
N3 H3 0.864(17) . ?
C3 H31 0.928(17) . ?
C3 H32 0.968(17) . ?
C3 H33 0.928(16) . ?
C4 N9 1.3756(13) . ?
C4 C5 1.3936(14) . ?
C5 N7 1.4013(12) . ?
C5 C6 1.4546(13) . ?
C6 O6 1.2474(12) . ?
N7 C8 1.3207(13) . ?
N7 C7 1.4588(13) . ?
C7 H71 0.940(17) . ?
C7 H72 0.967(16) . ?
C7 H73 0.942(15) . ?
C8 N9 1.3414(13) . ?
C8 H8 0.895(17) . ?
N9 H9 0.92(2) . ?

loop_
_geom_torsion_atom_site_label_1
_geom_torsion_atom_site_label_2
_geom_torsion_atom_site_label_3
_geom_torsion_atom_site_label_4
_geom_torsion
_geom_torsion_site_symmetry_1
_geom_torsion_site_symmetry_2
_geom_torsion_site_symmetry_3
_geom_torsion_site_symmetry_4
_geom_torsion_publ_flag
C3 N3 C4 N9 9.16(15) . . . . ?
C3 N3 C4 C5 -172.63(10) . . . . ?
N3 C4 C5 N7 -178.63(10) . . . . ?
N9 C4 C5 N7 -0.21(11) . . . . ?
N3 C4 C5 C6 3.17(17) . . . . ?
N9 C4 C5 C6 -178.40(9) . . . . ?
C1 N1 C6 O6 1.22(15) . . . . ?
C1 N1 C6 C5 -176.57(9) . . . . ?
C4 C5 C6 O6 -2.75(15) . . . . ?
N7 C5 C6 O6 179.56(9) . . . . ?
C4 C5 C6 N1 175.12(9) . . . . ?
N7 C5 C6 N1 -2.58(16) . . . . ?
C4 C5 N7 C8 0.27(11) . . . . ?
C6 C5 N7 C8 178.28(10) . . . . ?
C4 C5 N7 C7 178.27(9) . . . . ?
C6 C5 N7 C7 -3.72(17) . . . . ?
C5 N7 C8 N9 -0.23(11) . . . . ?
C7 N7 C8 N9 -178.36(9) . . . . ?
N7 C8 N9 C4 0.09(12) . . . . ?
N3 C4 N9 C8 178.65(9) . . . . ?
C5 C4 N9 C8 0.08(11) . . . . ?
